data_4327284
loop_
_publ_author_name
'Ying Yu'
'Jeremy M. Smith'
'Christine J. Flaschenriem'
'Patrick L. Holland'

_publ_section_title
;
 Binding Affinity of Alkynes and Alkenes to Low-Coordinate Iron
;
_journal_name_full 'Inorganic Chemistry'
_journal_page_first 5742
_journal_page_last 5751
_journal_paper_doi 10.1021/ic052136+
_journal_volume 45
_journal_year 2006
_chemical_formula_sum 'C35 H51 Fe N2'
_chemical_formula_weight 555.63
_chemical_name_common holph18
_chemical_name_systematic
;
 ?
;
_space_group_IT_number 14
_symmetry_cell_setting monoclinic
_symmetry_space_group_name_Hall '-P 2ybc'
_symmetry_space_group_name_H-M 'P 1 21/c 1'
_atom_sites_solution_hydrogens geom
_atom_sites_solution_primary direct
_atom_sites_solution_secondary difmap
_audit_creation_method SHELXL-97
_cell_angle_alpha 90.00
_cell_angle_beta 103.720(2)
_cell_angle_gamma 90.00
_cell_formula_units_Z 8
_cell_length_a 17.120(2)
_cell_length_b 17.110(2)
_cell_length_c 23.544(3)
_cell_measurement_reflns_used 7818
_cell_measurement_temperature 193(2)
_cell_measurement_theta_max 28
_cell_measurement_theta_min 2
_cell_volume 6699.8(14)
_computing_structure_refinement 'SHELXL-97 (Sheldrick, 1997)'
_diffrn_ambient_temperature 193(2)
_diffrn_measured_fraction_theta_full 1.000
_diffrn_measured_fraction_theta_max 1.000
_diffrn_radiation_monochromator graphite
_diffrn_radiation_source 'fine-focus sealed tube'
_diffrn_radiation_type MoK\a
_diffrn_radiation_wavelength 0.71073
_diffrn_reflns_av_R_equivalents 0.0386
_diffrn_reflns_av_sigmaI/netI 0.0309
_diffrn_reflns_limit_h_max 21
_diffrn_reflns_limit_h_min -21
_diffrn_reflns_limit_k_max 21
_diffrn_reflns_limit_k_min -21
_diffrn_reflns_limit_l_max 29
_diffrn_reflns_limit_l_min -29
_diffrn_reflns_number 72078
_diffrn_reflns_theta_full 26.37
_diffrn_reflns_theta_max 26.37
_diffrn_reflns_theta_min 2.06
_exptl_absorpt_coefficient_mu 0.473
_exptl_absorpt_correction_T_max 0.99
_exptl_absorpt_correction_T_min 0.94
_exptl_absorpt_correction_type empirical
_exptl_absorpt_process_details SADABS
_exptl_crystal_colour brown
_exptl_crystal_density_diffrn 1.102
_exptl_crystal_description block
_exptl_crystal_F_000 2408
_exptl_crystal_size_max 0.4
_exptl_crystal_size_mid 0.4
_exptl_crystal_size_min 0.3
_refine_diff_density_max 0.692
_refine_diff_density_min -0.589
_refine_diff_density_rms 0.053
_refine_ls_extinction_method none
_refine_ls_goodness_of_fit_ref 1.077
_refine_ls_hydrogen_treatment mixed
_refine_ls_matrix_type full
_refine_ls_number_parameters 709
_refine_ls_number_reflns 13709
_refine_ls_number_restraints 0
_refine_ls_restrained_S_all 1.077
_refine_ls_R_factor_all 0.0770
_refine_ls_R_factor_gt 0.0574
_refine_ls_shift/su_max 0.020
_refine_ls_shift/su_mean 0.000
_refine_ls_structure_factor_coef Fsqd
_refine_ls_weighting_details 'calc w=1/[\s^2^(Fo^2^)+(0.0519P)^2^+6.0706P] where P=(Fo^2^+2Fc^2^)/3'
_refine_ls_weighting_scheme calc
_refine_ls_wR_factor_gt 0.1253
_refine_ls_wR_factor_ref 0.1343
_reflns_number_gt 10862
_reflns_number_total 13709
_reflns_threshold_expression >2sigma(I)
_cod_data_source_file ic0521362Bsi20051213_110651_2.cif
_cod_data_source_block L(Me)Fe(EtCCEt)
_cod_original_cell_volume 6699.6(15)
_cod_database_code 4327284

loop_
_symmetry_equiv_pos_as_xyz
'x, y, z'
'-x, y+1/2, -z+1/2'
'-x, -y, -z'
'x, -y-1/2, z-1/2'

loop_
_atom_site_label
_atom_site_type_symbol
_atom_site_fract_x
_atom_site_fract_y
_atom_site_fract_z
_atom_site_U_iso_or_equiv
_atom_site_adp_type
_atom_site_occupancy
_atom_site_symmetry_multiplicity
_atom_site_calc_flag
_atom_site_refinement_flags
Fe1 Fe 0.86556(2) 0.22993(2) 0.564977(16) 0.03314(11) Uani 1 1 d .
Fe2 Fe 1.35739(2) 0.21375(2) 0.795101(16) 0.03058(10) Uani 1 1 d .
N11 N 0.78487(12) 0.14435(12) 0.54977(9) 0.0307(5) Uani 1 1 d .
N15 N 1.30922(11) 0.22612(11) 0.86310(9) 0.0273(4) Uani 1 1 d .
N21 N 0.90384(12) 0.20833(11) 0.49338(9) 0.0291(4) Uani 1 1 d .
N25 N 1.41476(12) 0.31484(12) 0.80822(9) 0.0304(4) Uani 1 1 d .
C11 C 0.70931(17) 0.03296(16) 0.49819(13) 0.0420(7) Uani 1 1 d .
H11A H 0.7225 -0.0006 0.5329 0.063 Uiso 1 1 calc R
H11B H 0.7087 0.0016 0.4632 0.063 Uiso 1 1 calc R
H11C H 0.6562 0.0565 0.4949 0.063 Uiso 1 1 calc R
C12 C 0.73941(16) 0.13390(15) 0.59350(11) 0.0346(6) Uani 1 1 d .
C13 C 0.97070(15) 0.25579(14) 0.48720(10) 0.0293(5) Uani 1 1 d .
C14 C 0.8479(3) 0.3345(5) 0.7300(2) 0.145(3) Uani 1 1 d .
H14A H 0.8909 0.3023 0.7536 0.218 Uiso 1 1 calc R
H14B H 0.8051 0.3413 0.7507 0.218 Uiso 1 1 calc R
H14C H 0.8696 0.3857 0.7231 0.218 Uiso 1 1 calc R
C15 C 1.28103(18) 0.28831(16) 0.95010(12) 0.0416(6) Uani 1 1 d .
H15A H 1.2227 0.2824 0.9358 0.062 Uiso 1 1 calc R
H15B H 1.2928 0.3380 0.9711 0.062 Uiso 1 1 calc R
H15C H 1.3022 0.2451 0.9766 0.062 Uiso 1 1 calc R
C16 C 1.26352(14) 0.15976(14) 0.87494(10) 0.0280(5) Uani 1 1 d .
C17 C 1.46507(16) 0.33201(15) 0.76857(11) 0.0353(6) Uani 1 1 d .
C18 C 1.2755(3) -0.0055(2) 0.70089(19) 0.0987(16) Uani 1 1 d .
H18A H 1.2480 0.0242 0.6664 0.148 Uiso 1 1 calc R
H18B H 1.2440 -0.0522 0.7048 0.148 Uiso 1 1 calc R
H18C H 1.3289 -0.0212 0.6966 0.148 Uiso 1 1 calc R
C21 C 0.77182(14) 0.09684(14) 0.50370(11) 0.0305(5) Uani 1 1 d .
C22 C 0.66577(17) 0.17322(16) 0.58703(13) 0.0408(6) Uani 1 1 d .
C23 C 0.95704(16) 0.32976(15) 0.46070(11) 0.0352(6) Uani 1 1 d .
C24 C 0.8189(4) 0.3001(4) 0.6802(2) 0.144(3) Uani 1 1 d .
H24A H 0.7688 0.3281 0.6615 0.173 Uiso 1 1 calc R
H24B H 0.8029 0.2468 0.6893 0.173 Uiso 1 1 calc R
C25 C 1.31999(14) 0.28749(14) 0.89906(11) 0.0289(5) Uani 1 1 d .
C26 C 1.18091(15) 0.15603(15) 0.84877(11) 0.0312(5) Uani 1 1 d .
C27 C 1.4313(2) 0.36974(17) 0.71554(13) 0.0476(7) Uani 1 1 d .
C28 C 1.2840(3) 0.0431(2) 0.75306(17) 0.0711(11) Uani 1 1 d .
H28A H 1.3103 0.0118 0.7876 0.085 Uiso 1 1 calc R
H28B H 1.2296 0.0571 0.7575 0.085 Uiso 1 1 calc R
C31 C 0.81304(15) 0.10213(14) 0.45926(11) 0.0320(5) Uani 1 1 d .
H31 H 0.7971 0.0657 0.4282 0.038 Uiso 1 1 calc R
C32 C 0.62706(19) 0.1682(2) 0.63247(15) 0.0528(8) Uani 1 1 d .
H32 H 0.5773 0.1945 0.6292 0.063 Uiso 1 1 calc R
C33 C 1.02309(19) 0.37726(17) 0.46157(13) 0.0457(7) Uani 1 1 d .
H33 H 1.0150 0.4276 0.4441 0.055 Uiso 1 1 calc R
C34 C 0.8665(2) 0.2913(2) 0.63401(15) 0.0616(10) Uani 1 1 d .
C35 C 1.36656(15) 0.35270(14) 0.89193(11) 0.0324(5) Uani 1 1 d .
H35 H 1.3673 0.3940 0.9190 0.039 Uiso 1 1 calc R
C36 C 1.14045(17) 0.08678(16) 0.85480(12) 0.0402(6) Uani 1 1 d .
H36 H 1.0848 0.0825 0.8367 0.048 Uiso 1 1 calc R
C37 C 1.4803(2) 0.3809(2) 0.67636(15) 0.0609(9) Uani 1 1 d .
H37 H 1.4590 0.4068 0.6403 0.073 Uiso 1 1 calc R
C38 C 1.33101(18) 0.11667(16) 0.75295(13) 0.0441(7) Uani 1 1 d .
C41 C 0.87463(15) 0.15369(14) 0.45412(10) 0.0304(5) Uani 1 1 d .
C42 C 0.6595(2) 0.1258(2) 0.68209(15) 0.0598(9) Uani 1 1 d .
H42 H 0.6325 0.1240 0.7130 0.072 Uiso 1 1 calc R
C43 C 1.10013(18) 0.35300(18) 0.48729(13) 0.0475(7) Uani 1 1 d .
H43 H 1.1444 0.3868 0.4881 0.057 Uiso 1 1 calc R
C44 C 0.92514(17) 0.31215(16) 0.61366(12) 0.0396(6) Uani 1 1 d .
C45 C 1.41174(15) 0.36544(14) 0.85087(11) 0.0310(5) Uani 1 1 d .
C46 C 1.17938(18) 0.02457(16) 0.88643(13) 0.0439(7) Uani 1 1 d .
H46 H 1.1510 -0.0224 0.8894 0.053 Uiso 1 1 calc R
C47 C 1.5582(2) 0.3551(2) 0.68890(16) 0.0631(10) Uani 1 1 d .
H47 H 1.5901 0.3627 0.6614 0.076 Uiso 1 1 calc R
C48 C 1.37904(17) 0.15487(17) 0.73010(12) 0.0424(7) Uani 1 1 d .
C51 C 0.90821(19) 0.14445(19) 0.40060(12) 0.0488(7) Uani 1 1 d .
H51A H 0.8977 0.1920 0.3769 0.073 Uiso 1 1 calc R
H51B H 0.8824 0.0998 0.3775 0.073 Uiso 1 1 calc R
H51C H 0.9663 0.1355 0.4128 0.073 Uiso 1 1 calc R
C52 C 0.7303(2) 0.0864(2) 0.68729(14) 0.0551(8) Uani 1 1 d .
H52 H 0.7515 0.0568 0.7216 0.066 Uiso 1 1 calc R
C53 C 1.11272(16) 0.27981(18) 0.51181(12) 0.0419(7) Uani 1 1 d .
H53 H 1.1661 0.2633 0.5290 0.050 Uiso 1 1 calc R
C54 C 0.9963(2) 0.3635(2) 0.61819(14) 0.0545(8) Uani 1 1 d .
H54A H 0.9850 0.4002 0.5847 0.065 Uiso 1 1 calc R
H54B H 1.0425 0.3307 0.6146 0.065 Uiso 1 1 calc R
C55 C 1.45996(19) 0.44029(16) 0.85611(14) 0.0463(7) Uani 1 1 d .
H55A H 1.5175 0.4280 0.8677 0.069 Uiso 1 1 calc R
H55B H 1.4456 0.4741 0.8857 0.069 Uiso 1 1 calc R
H55C H 1.4480 0.4673 0.8183 0.069 Uiso 1 1 calc R
C56 C 1.25957(18) 0.03074(16) 0.91365(13) 0.0427(7) Uani 1 1 d .
H56 H 1.2858 -0.0117 0.9364 0.051 Uiso 1 1 calc R
C57 C 1.5906(2) 0.3184(2) 0.74105(14) 0.0547(8) Uani 1 1 d .
H57 H 1.6448 0.3011 0.7492 0.066 Uiso 1 1 calc R
C58 C 1.4272(2) 0.1571(2) 0.68448(15) 0.0670(11) Uani 1 1 d .
H58A H 1.4438 0.2118 0.6803 0.080 Uiso 1 1 calc R
H58B H 1.4767 0.1260 0.6988 0.080 Uiso 1 1 calc R
C62 C 0.77215(17) 0.08872(17) 0.64322(12) 0.0424(7) Uani 1 1 d .
C63 C 1.04916(15) 0.22933(15) 0.51205(11) 0.0336(6) Uani 1 1 d .
C64 C 1.0205(2) 0.41044(18) 0.67399(15) 0.0572(9) Uani 1 1 d .
H64A H 0.9757 0.4441 0.6778 0.086 Uiso 1 1 calc R
H64B H 1.0673 0.4428 0.6728 0.086 Uiso 1 1 calc R
H64C H 1.0341 0.3748 0.7075 0.086 Uiso 1 1 calc R
C66 C 1.30323(16) 0.09807(15) 0.90847(11) 0.0359(6) Uani 1 1 d .
C67 C 1.54509(16) 0.30612(16) 0.78237(12) 0.0395(6) Uani 1 1 d .
C68 C 1.3863(3) 0.1278(4) 0.62641(18) 0.112(2) Uani 1 1 d .
H68A H 1.3719 0.0728 0.6294 0.168 Uiso 1 1 calc R
H68B H 1.4222 0.1327 0.5998 0.168 Uiso 1 1 calc R
H68C H 1.3374 0.1585 0.6113 0.168 Uiso 1 1 calc R
C72 C 0.62916(19) 0.22001(19) 0.53215(14) 0.0531(8) Uani 1 1 d .
H72 H 0.6538 0.2002 0.5004 0.064 Uiso 1 1 calc R
C73 C 0.87236(18) 0.35712(17) 0.43148(13) 0.0461(7) Uani 1 1 d .
H73 H 0.8349 0.3133 0.4344 0.055 Uiso 1 1 calc R
C76 C 1.13681(16) 0.22389(16) 0.81390(12) 0.0400(6) Uani 1 1 d .
H76 H 1.1727 0.2707 0.8225 0.048 Uiso 1 1 calc R
C77 C 1.3446(2) 0.3975(2) 0.70068(16) 0.0703(11) Uani 1 1 d .
H77 H 1.3247 0.3950 0.7373 0.084 Uiso 1 1 calc R
C82 C 0.5382(2) 0.2088(3) 0.5111(2) 0.0893(14) Uani 1 1 d .
H82A H 0.5259 0.1530 0.5062 0.134 Uiso 1 1 calc R
H82B H 0.5188 0.2357 0.4737 0.134 Uiso 1 1 calc R
H82C H 0.5115 0.2308 0.5401 0.134 Uiso 1 1 calc R
C83 C 0.8475(3) 0.4268(3) 0.46307(19) 0.0884(14) Uani 1 1 d .
H83A H 0.8523 0.4135 0.5042 0.133 Uiso 1 1 calc R
H83B H 0.7916 0.4407 0.4449 0.133 Uiso 1 1 calc R
H83C H 0.8825 0.4714 0.4605 0.133 Uiso 1 1 calc R
C86 C 1.05881(19) 0.2437(2) 0.83159(17) 0.0619(9) Uani 1 1 d .
H86A H 1.0358 0.2916 0.8116 0.093 Uiso 1 1 calc R
H86B H 1.0702 0.2516 0.8740 0.093 Uiso 1 1 calc R
H86C H 1.0205 0.2006 0.8205 0.093 Uiso 1 1 calc R
C87 C 1.3378(3) 0.4826(3) 0.6795(2) 0.1084(18) Uani 1 1 d .
H87A H 1.3747 0.5153 0.7079 0.163 Uiso 1 1 calc R
H87B H 1.2825 0.5009 0.6756 0.163 Uiso 1 1 calc R
H87C H 1.3516 0.4858 0.6415 0.163 Uiso 1 1 calc R
C92 C 0.6498(3) 0.3068(2) 0.53999(19) 0.0789(12) Uani 1 1 d .
H92A H 0.6240 0.3291 0.5693 0.118 Uiso 1 1 calc R
H92B H 0.6305 0.3340 0.5027 0.118 Uiso 1 1 calc R
H92C H 0.7082 0.3130 0.5531 0.118 Uiso 1 1 calc R
C93 C 0.8631(2) 0.3743(3) 0.36655(15) 0.0744(11) Uani 1 1 d .
H93A H 0.8064 0.3847 0.3482 0.112 Uiso 1 1 calc R
H93B H 0.8814 0.3291 0.3477 0.112 Uiso 1 1 calc R
H93C H 0.8955 0.4201 0.3621 0.112 Uiso 1 1 calc R
C96 C 1.1214(2) 0.2075(2) 0.74848(15) 0.0703(10) Uani 1 1 d .
H96A H 1.1728 0.1992 0.7379 0.105 Uiso 1 1 calc R
H96B H 1.0937 0.2522 0.7266 0.105 Uiso 1 1 calc R
H96C H 1.0880 0.1607 0.7389 0.105 Uiso 1 1 calc R
C97 C 1.2914(3) 0.3455(3) 0.6559(2) 0.1104(18) Uani 1 1 d .
H97A H 1.3091 0.3474 0.6193 0.166 Uiso 1 1 calc R
H97B H 1.2356 0.3637 0.6489 0.166 Uiso 1 1 calc R
H97C H 1.2948 0.2916 0.6705 0.166 Uiso 1 1 calc R
C102 C 0.85053(19) 0.0440(2) 0.64956(14) 0.0550(8) Uani 1 1 d .
H102 H 0.8670 0.0482 0.6117 0.066 Uiso 1 1 calc R
C103 C 1.06396(17) 0.14813(18) 0.53848(14) 0.0477(7) Uani 1 1 d .
H103 H 1.0116 0.1194 0.5285 0.057 Uiso 1 1 calc R
C106 C 1.39210(18) 0.10325(18) 0.93843(14) 0.0510(8) Uani 1 1 d .
H106 H 1.4103 0.1576 0.9328 0.061 Uiso 1 1 calc R
C107 C 1.58194(17) 0.26586(19) 0.83996(13) 0.0474(7) Uani 1 1 d .
H107 H 1.5459 0.2765 0.8669 0.057 Uiso 1 1 calc R
C112 C 0.8415(2) -0.0428(2) 0.6621(2) 0.0825(13) Uani 1 1 d .
H11D H 0.8280 -0.0487 0.7001 0.124 Uiso 1 1 calc R
H11E H 0.8922 -0.0699 0.6630 0.124 Uiso 1 1 calc R
H11F H 0.7986 -0.0655 0.6314 0.124 Uiso 1 1 calc R
C113 C 1.1233(3) 0.1026(3) 0.5125(2) 0.1018(17) Uani 1 1 d .
H11G H 1.1088 0.1078 0.4699 0.153 Uiso 1 1 calc R
H11H H 1.1219 0.0473 0.5231 0.153 Uiso 1 1 calc R
H11I H 1.1777 0.1232 0.5279 0.153 Uiso 1 1 calc R
C116 C 1.4410(2) 0.0476(2) 0.9100(2) 0.0786(12) Uani 1 1 d .
H11J H 1.4270 -0.0065 0.9170 0.118 Uiso 1 1 calc R
H11K H 1.4984 0.0561 0.9268 0.118 Uiso 1 1 calc R
H11L H 1.4290 0.0575 0.8678 0.118 Uiso 1 1 calc R
C117 C 1.5857(3) 0.1784(2) 0.83316(18) 0.0855(13) Uani 1 1 d .
H11M H 1.5317 0.1582 0.8158 0.128 Uiso 1 1 calc R
H11N H 1.6062 0.1543 0.8716 0.128 Uiso 1 1 calc R
H11O H 1.6216 0.1657 0.8077 0.128 Uiso 1 1 calc R
C122 C 0.9178(2) 0.0791(3) 0.6973(2) 0.0852(13) Uani 1 1 d .
H12A H 0.9255 0.1341 0.6882 0.128 Uiso 1 1 calc R
H12B H 0.9677 0.0502 0.6993 0.128 Uiso 1 1 calc R
H12C H 0.9032 0.0757 0.7350 0.128 Uiso 1 1 calc R
C123 C 1.0913(4) 0.1507(3) 0.60366(18) 0.1075(18) Uani 1 1 d .
H12D H 1.1442 0.1758 0.6148 0.161 Uiso 1 1 calc R
H12E H 1.0951 0.0973 0.6192 0.161 Uiso 1 1 calc R
H12F H 1.0526 0.1806 0.6196 0.161 Uiso 1 1 calc R
C126 C 1.4074(3) 0.0887(3) 1.00411(17) 0.0845(13) Uani 1 1 d .
H12G H 1.3758 0.1257 1.0213 0.127 Uiso 1 1 calc R
H12H H 1.4647 0.0959 1.0222 0.127 Uiso 1 1 calc R
H12I H 1.3915 0.0352 1.0110 0.127 Uiso 1 1 calc R
C127 C 1.6642(2) 0.2965(3) 0.86928(19) 0.0933(15) Uani 1 1 d .
H12J H 1.7020 0.2842 0.8451 0.140 Uiso 1 1 calc R
H12K H 1.6825 0.2719 0.9077 0.140 Uiso 1 1 calc R
H12L H 1.6616 0.3533 0.8740 0.140 Uiso 1 1 calc R

loop_
_atom_site_aniso_label
_atom_site_aniso_U_11
_atom_site_aniso_U_22
_atom_site_aniso_U_33
_atom_site_aniso_U_23
_atom_site_aniso_U_13
_atom_site_aniso_U_12
Fe1 0.0397(2) 0.03003(19) 0.0333(2) -0.00911(15) 0.01596(16) -0.00829(15)
Fe2 0.0341(2) 0.02726(18) 0.0330(2) -0.00788(15) 0.01302(15) -0.00466(15)
N11 0.0319(11) 0.0303(11) 0.0326(11) -0.0025(9) 0.0128(9) -0.0046(9)
N15 0.0269(10) 0.0256(10) 0.0307(11) -0.0006(8) 0.0096(8) 0.0012(8)
N21 0.0311(11) 0.0277(10) 0.0301(11) -0.0025(8) 0.0106(9) -0.0004(8)
N25 0.0308(11) 0.0263(10) 0.0357(12) -0.0020(9) 0.0112(9) -0.0035(8)
C11 0.0405(15) 0.0405(15) 0.0468(16) -0.0110(13) 0.0137(13) -0.0115(12)
C12 0.0366(14) 0.0320(13) 0.0379(14) -0.0077(11) 0.0143(11) -0.0120(11)
C13 0.0349(13) 0.0310(13) 0.0253(12) -0.0042(10) 0.0137(10) 0.0010(10)
C14 0.126(5) 0.252(8) 0.075(3) -0.065(4) 0.057(3) -0.017(5)
C15 0.0497(17) 0.0399(15) 0.0407(15) -0.0070(12) 0.0216(13) -0.0039(13)
C16 0.0317(13) 0.0270(12) 0.0275(12) -0.0010(10) 0.0115(10) -0.0010(10)
C17 0.0439(15) 0.0286(13) 0.0374(14) -0.0054(11) 0.0173(12) -0.0100(11)
C18 0.161(5) 0.056(2) 0.077(3) -0.022(2) 0.024(3) -0.051(3)
C21 0.0291(13) 0.0264(12) 0.0346(14) -0.0015(10) 0.0051(11) 0.0010(10)
C22 0.0425(16) 0.0378(15) 0.0460(16) -0.0096(12) 0.0178(13) -0.0059(12)
C23 0.0405(15) 0.0338(14) 0.0336(14) 0.0015(11) 0.0136(12) 0.0010(11)
C24 0.183(6) 0.178(6) 0.112(4) -0.104(4) 0.117(4) -0.122(5)
C25 0.0254(12) 0.0306(12) 0.0308(13) -0.0008(10) 0.0070(10) 0.0048(10)
C26 0.0307(13) 0.0330(13) 0.0317(13) -0.0004(10) 0.0110(10) -0.0019(10)
C27 0.063(2) 0.0388(16) 0.0442(17) 0.0048(13) 0.0193(15) -0.0006(14)
C28 0.101(3) 0.0460(19) 0.078(3) -0.0280(18) 0.046(2) -0.0350(19)
C31 0.0368(14) 0.0297(13) 0.0285(13) -0.0055(10) 0.0057(11) 0.0000(10)
C32 0.0483(18) 0.058(2) 0.061(2) -0.0113(16) 0.0303(16) -0.0060(15)
C33 0.0589(19) 0.0343(15) 0.0484(17) 0.0032(13) 0.0218(15) -0.0067(13)
C34 0.084(2) 0.059(2) 0.0525(19) -0.0308(16) 0.0386(18) -0.0333(18)
C35 0.0329(13) 0.0273(13) 0.0381(14) -0.0081(11) 0.0107(11) 0.0008(10)
C36 0.0354(15) 0.0436(16) 0.0428(16) -0.0025(13) 0.0118(12) -0.0088(12)
C37 0.094(3) 0.0512(19) 0.0443(18) 0.0057(15) 0.0301(18) -0.0089(18)
C38 0.0526(17) 0.0375(15) 0.0463(17) -0.0193(13) 0.0198(14) -0.0117(13)
C41 0.0333(13) 0.0316(13) 0.0274(12) 0.0009(10) 0.0091(10) 0.0052(10)
C42 0.067(2) 0.070(2) 0.055(2) -0.0088(17) 0.0393(18) -0.0210(18)
C43 0.0460(17) 0.0514(18) 0.0504(18) -0.0086(14) 0.0217(14) -0.0159(14)
C44 0.0477(16) 0.0343(14) 0.0397(15) -0.0123(12) 0.0162(13) -0.0098(12)
C45 0.0322(13) 0.0230(12) 0.0384(14) -0.0037(10) 0.0094(11) 0.0010(10)
C46 0.0551(18) 0.0305(14) 0.0502(17) 0.0014(12) 0.0206(14) -0.0110(13)
C47 0.080(3) 0.066(2) 0.057(2) -0.0075(18) 0.044(2) -0.0212(19)
C48 0.0422(16) 0.0470(16) 0.0420(16) -0.0182(13) 0.0178(13) -0.0094(13)
C51 0.062(2) 0.0549(19) 0.0355(15) -0.0119(13) 0.0237(14) -0.0107(15)
C52 0.066(2) 0.060(2) 0.0431(17) 0.0058(15) 0.0189(16) -0.0154(17)
C53 0.0321(14) 0.0569(18) 0.0383(15) -0.0057(13) 0.0115(12) -0.0005(13)
C54 0.0560(19) 0.0555(19) 0.0539(19) -0.0167(15) 0.0170(15) -0.0222(16)
C55 0.0565(18) 0.0309(14) 0.0573(19) -0.0097(13) 0.0251(15) -0.0115(13)
C56 0.0552(18) 0.0288(14) 0.0439(16) 0.0056(12) 0.0117(14) 0.0022(12)
C57 0.0480(18) 0.068(2) 0.055(2) -0.0144(17) 0.0270(16) -0.0150(16)
C58 0.068(2) 0.081(3) 0.064(2) -0.0329(19) 0.0406(19) -0.0255(19)
C62 0.0444(16) 0.0452(16) 0.0378(15) 0.0002(12) 0.0098(13) -0.0121(13)
C63 0.0361(14) 0.0371(14) 0.0310(13) -0.0009(11) 0.0149(11) 0.0037(11)
C64 0.060(2) 0.0414(17) 0.061(2) -0.0122(15) -0.0038(16) -0.0086(15)
C66 0.0400(15) 0.0312(13) 0.0358(14) 0.0017(11) 0.0077(12) 0.0021(11)
C67 0.0388(15) 0.0408(15) 0.0419(16) -0.0111(12) 0.0158(12) -0.0116(12)
C68 0.109(4) 0.180(6) 0.062(3) -0.049(3) 0.050(3) -0.053(4)
C72 0.0507(18) 0.059(2) 0.0541(19) -0.0014(15) 0.0217(15) 0.0152(15)
C73 0.0499(17) 0.0388(16) 0.0507(18) 0.0113(13) 0.0141(14) 0.0081(13)
C76 0.0308(14) 0.0392(15) 0.0477(16) 0.0102(13) 0.0049(12) -0.0002(11)
C77 0.081(3) 0.077(3) 0.055(2) 0.0272(19) 0.0202(19) 0.025(2)
C82 0.059(2) 0.104(4) 0.097(3) 0.011(3) 0.004(2) 0.017(2)
C83 0.087(3) 0.094(3) 0.081(3) -0.012(2) 0.014(2) 0.049(3)
C86 0.0439(18) 0.064(2) 0.081(2) 0.0203(19) 0.0200(17) 0.0169(16)
C87 0.153(5) 0.077(3) 0.091(3) 0.017(3) 0.020(3) 0.050(3)
C92 0.100(3) 0.058(2) 0.085(3) 0.015(2) 0.034(2) 0.014(2)
C93 0.075(3) 0.089(3) 0.055(2) 0.015(2) 0.0057(19) 0.026(2)
C96 0.076(3) 0.083(3) 0.047(2) 0.0183(18) 0.0053(18) 0.020(2)
C97 0.070(3) 0.108(4) 0.134(5) 0.008(3) -0.014(3) 0.013(3)
C102 0.0513(19) 0.067(2) 0.0445(18) 0.0141(16) 0.0072(15) 0.0007(16)
C103 0.0367(15) 0.0508(18) 0.0576(19) 0.0179(15) 0.0150(14) 0.0108(13)
C106 0.0444(17) 0.0379(16) 0.062(2) 0.0136(14) -0.0036(15) 0.0039(13)
C107 0.0345(15) 0.066(2) 0.0436(17) -0.0098(15) 0.0130(13) 0.0012(14)
C112 0.073(3) 0.058(2) 0.103(3) 0.005(2) -0.007(2) 0.0019(19)
C113 0.136(4) 0.065(3) 0.126(4) 0.028(3) 0.072(3) 0.048(3)
C116 0.047(2) 0.077(3) 0.108(3) 0.011(2) 0.010(2) 0.0216(19)
C117 0.106(3) 0.069(3) 0.066(3) 0.006(2) -0.011(2) -0.002(2)
C122 0.058(2) 0.083(3) 0.101(3) 0.010(2) -0.009(2) -0.011(2)
C123 0.164(5) 0.093(3) 0.055(3) 0.028(2) 0.007(3) 0.018(3)
C126 0.079(3) 0.091(3) 0.063(2) 0.015(2) -0.022(2) 0.006(2)
C127 0.064(3) 0.123(4) 0.079(3) 0.000(3) -0.011(2) -0.022(3)

loop_
_atom_type_symbol
_atom_type_description
_atom_type_scat_dispersion_real
_atom_type_scat_dispersion_imag
_atom_type_scat_source
C C 0.0033 0.0016 'International Tables Vol C Tables 4.2.6.8 and 6.1.1.4'
H H 0.0000 0.0000 'International Tables Vol C Tables 4.2.6.8 and 6.1.1.4'
N N 0.0061 0.0033 'International Tables Vol C Tables 4.2.6.8 and 6.1.1.4'
Fe Fe 0.3463 0.8444 'International Tables Vol C Tables 4.2.6.8 and 6.1.1.4'

loop_
_geom_angle_atom_site_label_1
_geom_angle_atom_site_label_2
_geom_angle_atom_site_label_3
_geom_angle
C34 Fe1 C44 38.03(12)
C34 Fe1 N21 151.43(11)
C44 Fe1 N21 113.77(10)
C34 Fe1 N11 114.75(11)
C44 Fe1 N11 152.25(10)
N21 Fe1 N11 93.75(8)
C38 Fe2 C48 38.16(12)
C38 Fe2 N25 151.54(11)
C48 Fe2 N25 113.38(10)
C38 Fe2 N15 114.58(10)
C48 Fe2 N15 152.65(10)
N25 Fe2 N15 93.84(8)
C21 N11 C12 119.4(2)
C21 N11 Fe1 124.89(16)
C12 N11 Fe1 115.65(15)
C25 N15 C16 119.8(2)
C25 N15 Fe2 125.20(16)
C16 N15 Fe2 114.92(14)
C41 N21 C13 120.3(2)
C41 N21 Fe1 125.30(17)
C13 N21 Fe1 114.34(15)
C45 N25 C17 119.3(2)
C45 N25 Fe2 125.32(17)
C17 N25 Fe2 115.32(15)
C62 C12 C22 121.6(2)
C62 C12 N11 119.2(2)
C22 C12 N11 119.1(2)
C23 C13 C63 121.1(2)
C23 C13 N21 120.0(2)
C63 C13 N21 118.7(2)
C66 C16 C26 121.3(2)
C66 C16 N15 119.4(2)
C26 C16 N15 119.1(2)
C67 C17 C27 121.7(3)
C67 C17 N25 119.1(2)
C27 C17 N25 119.1(2)
N11 C21 C31 123.6(2)
N11 C21 C11 119.3(2)
C31 C21 C11 117.1(2)
C32 C22 C12 117.8(3)
C32 C22 C72 120.7(3)
C12 C22 C72 121.5(2)
C33 C23 C13 118.1(2)
C33 C23 C73 120.7(2)
C13 C23 C73 121.2(2)
C14 C24 C34 122.6(5)
N15 C25 C35 123.1(2)
N15 C25 C15 119.5(2)
C35 C25 C15 117.3(2)
C36 C26 C16 117.8(2)
C36 C26 C76 120.6(2)
C16 C26 C76 121.6(2)
C37 C27 C17 117.7(3)
C37 C27 C77 120.8(3)
C17 C27 C77 121.5(3)
C18 C28 C38 115.1(3)
C21 C31 C41 129.0(2)
C42 C32 C22 121.1(3)
C43 C33 C23 121.4(3)
C44 C34 C24 148.9(3)
C44 C34 Fe1 71.51(18)
C24 C34 Fe1 139.5(3)
C45 C35 C25 129.2(2)
C46 C36 C26 121.5(3)
C47 C37 C27 121.3(3)
C48 C38 C28 147.2(3)
C48 C38 Fe2 71.24(17)
C28 C38 Fe2 141.6(2)
N21 C41 C31 123.4(2)
N21 C41 C51 120.0(2)
C31 C41 C51 116.6(2)
C52 C42 C32 120.5(3)
C53 C43 C33 119.8(3)
C34 C44 C54 148.5(3)
C34 C44 Fe1 70.46(18)
C54 C44 Fe1 141.0(2)
N25 C45 C35 123.2(2)
N25 C45 C55 119.5(2)
C35 C45 C55 117.3(2)
C56 C46 C36 119.6(3)
C37 C47 C57 120.4(3)
C38 C48 C58 147.1(3)
C38 C48 Fe2 70.60(17)
C58 C48 Fe2 142.3(2)
C42 C52 C62 121.4(3)
C43 C53 C63 121.5(3)
C44 C54 C64 115.4(3)
C46 C56 C66 121.3(3)
C47 C57 C67 121.2(3)
C68 C58 C48 115.8(3)
C52 C62 C12 117.5(3)
C52 C62 C102 120.6(3)
C12 C62 C102 121.8(3)
C53 C63 C13 118.0(2)
C53 C63 C103 121.0(2)
C13 C63 C103 121.0(2)
C56 C66 C16 118.4(2)
C56 C66 C106 120.4(2)
C16 C66 C106 121.2(2)
C57 C67 C17 117.8(3)
C57 C67 C107 120.5(3)
C17 C67 C107 121.8(2)
C22 C72 C92 111.8(3)
C22 C72 C82 113.0(3)
C92 C72 C82 110.4(3)
C83 C73 C23 111.6(3)
C83 C73 C93 111.4(3)
C23 C73 C93 111.9(3)
C26 C76 C96 110.5(2)
C26 C76 C86 112.2(2)
C96 C76 C86 111.3(3)
C97 C77 C27 111.9(3)
C97 C77 C87 110.2(4)
C27 C77 C87 111.6(4)
C62 C102 C122 111.6(3)
C62 C102 C112 112.4(3)
C122 C102 C112 109.4(3)
C123 C103 C63 112.0(3)
C123 C103 C113 110.5(3)
C63 C103 C113 111.5(3)
C66 C106 C116 110.7(3)
C66 C106 C126 111.9(3)
C116 C106 C126 111.3(3)
C127 C107 C117 109.6(3)
C127 C107 C67 113.3(3)
C117 C107 C67 112.0(3)

loop_
_geom_bond_atom_site_label_1
_geom_bond_atom_site_label_2
_geom_bond_distance
Fe1 C34 1.932(3)
Fe1 C44 1.944(3)
Fe1 N21 1.983(2)
Fe1 N11 1.986(2)
Fe2 C38 1.933(3)
Fe2 C48 1.940(3)
Fe2 N25 1.977(2)
Fe2 N15 1.9783(19)
N11 C21 1.331(3)
N11 C12 1.441(3)
N15 C25 1.334(3)
N15 C16 1.443(3)
N21 C41 1.326(3)
N21 C13 1.439(3)
N25 C45 1.336(3)
N25 C17 1.443(3)
C11 C21 1.513(3)
C12 C62 1.404(4)
C12 C22 1.405(4)
C13 C23 1.406(4)
C13 C63 1.407(3)
C14 C24 1.299(6)
C15 C25 1.506(3)
C16 C66 1.395(3)
C16 C26 1.404(3)
C17 C67 1.403(4)
C17 C27 1.402(4)
C18 C28 1.463(5)
C21 C31 1.397(3)
C22 C32 1.388(4)
C22 C72 1.523(4)
C23 C33 1.389(4)
C23 C73 1.523(4)
C24 C34 1.513(5)
C25 C35 1.404(3)
C26 C36 1.396(4)
C26 C76 1.516(4)
C27 C37 1.399(4)
C27 C77 1.518(5)
C28 C38 1.494(4)
C31 C41 1.402(3)
C32 C42 1.375(5)
C33 C43 1.378(4)
C34 C44 1.263(4)
C35 C45 1.391(3)
C36 C46 1.377(4)
C37 C47 1.370(5)
C38 C48 1.266(4)
C41 C51 1.512(3)
C42 C52 1.367(5)
C43 C53 1.374(4)
C44 C54 1.485(4)
C45 C55 1.513(3)
C46 C56 1.374(4)
C47 C57 1.373(5)
C48 C58 1.501(4)
C52 C62 1.394(4)
C53 C63 1.390(4)
C54 C64 1.511(4)
C56 C66 1.394(4)
C57 C67 1.399(4)
C58 C68 1.469(5)
C62 C102 1.521(4)
C63 C103 1.519(4)
C66 C106 1.520(4)
C67 C107 1.518(4)
C72 C92 1.528(5)
C72 C82 1.530(5)
C73 C83 1.519(5)
C73 C93 1.528(4)
C76 C96 1.526(4)
C76 C86 1.528(4)
C77 C97 1.510(6)
C77 C87 1.534(6)
C102 C122 1.528(5)
C102 C112 1.530(5)
C103 C123 1.495(5)
C103 C113 1.520(5)
C106 C116 1.523(5)
C106 C126 1.526(5)
C107 C127 1.508(5)
C107 C117 1.509(5)

loop_
_geom_torsion_atom_site_label_1
_geom_torsion_atom_site_label_2
_geom_torsion_atom_site_label_3
_geom_torsion_atom_site_label_4
_geom_torsion
C34 Fe1 N11 C21 177.4(2)
C44 Fe1 N11 C21 -173.2(2)
N21 Fe1 N11 C21 -0.4(2)
C34 Fe1 N11 C12 -3.8(2)
C44 Fe1 N11 C12 5.6(3)
N21 Fe1 N11 C12 178.32(18)
C38 Fe2 N15 C25 178.9(2)
C48 Fe2 N15 C25 175.0(2)
N25 Fe2 N15 C25 0.5(2)
C38 Fe2 N15 C16 3.0(2)
C48 Fe2 N15 C16 -1.0(3)
N25 Fe2 N15 C16 -175.48(16)
C34 Fe1 N21 C41 -174.2(3)
C44 Fe1 N21 C41 178.0(2)
N11 Fe1 N21 C41 1.7(2)
C34 Fe1 N21 C13 8.1(4)
C44 Fe1 N21 C13 0.4(2)
N11 Fe1 N21 C13 -175.91(17)
C38 Fe2 N25 C45 -178.1(2)
C48 Fe2 N25 C45 -178.3(2)
N15 Fe2 N25 C45 -1.1(2)
C38 Fe2 N25 C17 0.1(3)
C48 Fe2 N25 C17 -0.2(2)
N15 Fe2 N25 C17 177.08(18)
C21 N11 C12 C62 94.5(3)
Fe1 N11 C12 C62 -84.3(3)
C21 N11 C12 C22 -89.4(3)
Fe1 N11 C12 C22 91.7(2)
C41 N21 C13 C23 95.9(3)
Fe1 N21 C13 C23 -86.3(2)
C41 N21 C13 C63 -88.9(3)
Fe1 N21 C13 C63 88.8(2)
C25 N15 C16 C66 -91.3(3)
Fe2 N15 C16 C66 84.9(2)
C25 N15 C16 C26 93.5(3)
Fe2 N15 C16 C26 -90.3(2)
C45 N25 C17 C67 90.2(3)
Fe2 N25 C17 C67 -88.1(2)
C45 N25 C17 C27 -93.8(3)
Fe2 N25 C17 C27 87.9(3)
C12 N11 C21 C31 -179.7(2)
Fe1 N11 C21 C31 -1.0(3)
C12 N11 C21 C11 0.2(3)
Fe1 N11 C21 C11 178.85(18)
C62 C12 C22 C32 2.1(4)
N11 C12 C22 C32 -173.9(2)
C62 C12 C22 C72 -178.0(3)
N11 C12 C22 C72 6.1(4)
C63 C13 C23 C33 -2.3(4)
N21 C13 C23 C33 172.8(2)
C63 C13 C23 C73 177.4(2)
N21 C13 C23 C73 -7.6(4)
C16 N15 C25 C35 177.2(2)
Fe2 N15 C25 C35 1.4(3)
C16 N15 C25 C15 -2.8(3)
Fe2 N15 C25 C15 -178.59(18)
C66 C16 C26 C36 -3.3(4)
N15 C16 C26 C36 171.8(2)
C66 C16 C26 C76 178.0(2)
N15 C16 C26 C76 -6.9(3)
C67 C17 C27 C37 0.1(4)
N25 C17 C27 C37 -175.8(3)
C67 C17 C27 C77 179.8(3)
N25 C17 C27 C77 4.0(4)
N11 C21 C31 C41 1.7(4)
C11 C21 C31 C41 -178.1(3)
C12 C22 C32 C42 -0.3(4)
C72 C22 C32 C42 179.7(3)
C13 C23 C33 C43 0.3(4)
C73 C23 C33 C43 -179.3(3)
C14 C24 C34 C44 -17.6(14)
C14 C24 C34 Fe1 162.0(6)
N21 Fe1 C34 C44 -11.5(4)
N11 Fe1 C34 C44 172.93(19)
C44 Fe1 C34 C24 -179.8(7)
N21 Fe1 C34 C24 168.7(5)
N11 Fe1 C34 C24 -6.9(7)
N15 C25 C35 C45 -3.4(4)
C15 C25 C35 C45 176.6(3)
C16 C26 C36 C46 1.5(4)
C76 C26 C36 C46 -179.8(3)
C17 C27 C37 C47 0.7(5)
C77 C27 C37 C47 -179.1(3)
C18 C28 C38 C48 -15.0(9)
C18 C28 C38 Fe2 169.2(4)
N25 Fe2 C38 C48 -0.4(4)
N15 Fe2 C38 C48 -177.08(18)
C48 Fe2 C38 C28 177.6(6)
N25 Fe2 C38 C28 177.2(4)
N15 Fe2 C38 C28 0.5(5)
C13 N21 C41 C31 175.9(2)
Fe1 N21 C41 C31 -1.6(3)
C13 N21 C41 C51 -3.8(4)
Fe1 N21 C41 C51 178.69(19)
C21 C31 C41 N21 -0.3(4)
C21 C31 C41 C51 179.4(3)
C22 C32 C42 C52 -1.1(5)
C23 C33 C43 C53 1.2(4)
C24 C34 C44 C54 -0.6(13)
Fe1 C34 C44 C54 179.7(6)
C24 C34 C44 Fe1 179.7(9)
N21 Fe1 C44 C34 174.0(2)
N11 Fe1 C44 C34 -13.9(4)
C34 Fe1 C44 C54 -179.8(5)
N21 Fe1 C44 C54 -5.7(4)
N11 Fe1 C44 C54 166.4(3)
C17 N25 C45 C35 -178.3(2)
Fe2 N25 C45 C35 -0.2(4)
C17 N25 C45 C55 1.0(4)
Fe2 N25 C45 C55 179.11(19)
C25 C35 C45 N25 2.7(4)
C25 C35 C45 C55 -176.6(3)
C26 C36 C46 C56 1.1(4)
C27 C37 C47 C57 -0.9(5)
C28 C38 C48 C58 0.4(11)
Fe2 C38 C48 C58 177.6(6)
C28 C38 C48 Fe2 -177.2(6)
N25 Fe2 C48 C38 179.82(19)
N15 Fe2 C48 C38 5.8(4)
C38 Fe2 C48 C58 -177.9(5)
N25 Fe2 C48 C58 1.9(5)
N15 Fe2 C48 C58 -172.1(3)
C32 C42 C52 C62 0.9(5)
C33 C43 C53 C63 -0.8(4)
C34 C44 C54 C64 9.4(8)
Fe1 C44 C54 C64 -171.1(3)
C36 C46 C56 C66 -2.0(4)
C37 C47 C57 C67 0.3(5)
C38 C48 C58 C68 42.5(8)
Fe2 C48 C58 C68 -141.1(4)
C42 C52 C62 C12 0.8(5)
C42 C52 C62 C102 -179.6(3)
C22 C12 C62 C52 -2.3(4)
N11 C12 C62 C52 173.6(2)
C22 C12 C62 C102 178.1(3)
N11 C12 C62 C102 -6.0(4)
C43 C53 C63 C13 -1.1(4)
C43 C53 C63 C103 179.1(3)
C23 C13 C63 C53 2.6(4)
N21 C13 C63 C53 -172.5(2)
C23 C13 C63 C103 -177.5(2)
N21 C13 C63 C103 7.3(3)
C46 C56 C66 C16 0.2(4)
C46 C56 C66 C106 -179.3(3)
C26 C16 C66 C56 2.5(4)
N15 C16 C66 C56 -172.6(2)
C26 C16 C66 C106 -178.0(2)
N15 C16 C66 C106 6.9(4)
C47 C57 C67 C17 0.4(4)
C47 C57 C67 C107 -179.7(3)
C27 C17 C67 C57 -0.6(4)
N25 C17 C67 C57 175.3(2)
C27 C17 C67 C107 179.5(3)
N25 C17 C67 C107 -4.6(4)
C32 C22 C72 C92 84.0(4)
C12 C22 C72 C92 -96.0(3)
C32 C22 C72 C82 -41.4(4)
C12 C22 C72 C82 138.7(3)
C33 C23 C73 C83 -65.4(4)
C13 C23 C73 C83 115.0(3)
C33 C23 C73 C93 60.1(4)
C13 C23 C73 C93 -119.5(3)
C36 C26 C76 C96 -75.4(3)
C16 C26 C76 C96 103.2(3)
C36 C26 C76 C86 49.4(4)
C16 C26 C76 C86 -131.9(3)
C37 C27 C77 C97 74.4(4)
C17 C27 C77 C97 -105.3(4)
C37 C27 C77 C87 -49.5(5)
C17 C27 C77 C87 130.8(3)
C52 C62 C102 C122 -68.5(4)
C12 C62 C102 C122 111.1(3)
C52 C62 C102 C112 54.8(4)
C12 C62 C102 C112 -125.6(3)
C53 C63 C103 C123 70.7(4)
C13 C63 C103 C123 -109.1(4)
C53 C63 C103 C113 -53.8(4)
C13 C63 C103 C113 126.4(3)
C56 C66 C106 C116 68.6(4)
C16 C66 C106 C116 -110.9(3)
C56 C66 C106 C126 -56.2(4)
C16 C66 C106 C126 124.3(3)
C57 C67 C107 C127 46.1(4)
C17 C67 C107 C127 -134.0(3)
C57 C67 C107 C117 -78.5(4)
C17 C67 C107 C117 101.4(3)
